data_7156326
loop_
_publ_author_name
'Xu, Han'
'Kang, Tian-Chen'
'Sha, Feng'
'Wu, Xin-Yan'

_publ_section_title
;
 Enantioselective Mannich reaction between rhodanines and isatin-derived
 ketimines to construct vicinal tetrasubstituted stereocenters.
;
_journal_issue 32
_journal_name_full 'Organic &amp; biomolecular chemistry'
_journal_page_first 5780
_journal_page_last 5787
_journal_paper_doi 10.1039/c8ob01524d
_journal_volume 16
_journal_year 2018
_chemical_absolute_configuration ad
_chemical_formula_sum 'C24 H24 Br N3 O4 S2'
_chemical_formula_weight 562.49
_space_group_crystal_system orthorhombic
_space_group_IT_number 19
_space_group_name_Hall 'P 2ac 2ab'
_space_group_name_H-M_alt 'P 21 21 21'
_symmetry_space_group_name_Hall 'P 2ac 2ab'
_symmetry_space_group_name_H-M 'P 21 21 21'
_atom_sites_solution_hydrogens mixed
_audit_creation_method SHELXL-2013
_audit_update_record
;
2017-08-17 deposited with the CCDC.
2018-07-23 downloaded from the CCDC.
;
_cell_angle_alpha 90
_cell_angle_beta 90
_cell_angle_gamma 90
_cell_formula_units_Z 4
_cell_length_a 8.7914(10)
_cell_length_b 16.8836(19)
_cell_length_c 17.728(2)
_cell_measurement_reflns_used 5933
_cell_measurement_temperature 296(2)
_cell_measurement_theta_max 45.970
_cell_measurement_theta_min 4.825
_cell_volume 2631.4(5)
_computing_cell_refinement 'Bruker SAINT'
_computing_data_collection 'Bruker APEX2'
_computing_data_reduction 'Bruker SAINT'
_computing_molecular_graphics 'Bruker SHELXTL'
_computing_publication_material 'Bruker SHELXTL'
_computing_structure_refinement 'SHELXL-2013 (Sheldrick, 2013)'
_computing_structure_solution 'SHELXS-97 (Sheldrick, 2008)'
_diffrn_ambient_temperature 296(2)
_diffrn_measured_fraction_theta_full 1.000
_diffrn_measured_fraction_theta_max 1.000
_diffrn_measurement_device_type 'Bruker APEX-II CCD'
_diffrn_measurement_method '\f and \w scans'
_diffrn_radiation_type MoK\a
_diffrn_radiation_wavelength 0.71073
_diffrn_reflns_av_R_equivalents 0.0287
_diffrn_reflns_av_unetI/netI 0.0488
_diffrn_reflns_Laue_measured_fraction_full 1.000
_diffrn_reflns_Laue_measured_fraction_max 1.000
_diffrn_reflns_limit_h_max 10
_diffrn_reflns_limit_h_min -10
_diffrn_reflns_limit_k_max 20
_diffrn_reflns_limit_k_min -20
_diffrn_reflns_limit_l_max 21
_diffrn_reflns_limit_l_min -20
_diffrn_reflns_number 18453
_diffrn_reflns_point_group_measured_fraction_full 0.999
_diffrn_reflns_point_group_measured_fraction_max 0.999
_diffrn_reflns_theta_full 25.242
_diffrn_reflns_theta_max 25.499
_diffrn_reflns_theta_min 2.298
_exptl_absorpt_coefficient_mu 1.755
_exptl_absorpt_correction_T_max 0.7456
_exptl_absorpt_correction_T_min 0.5693
_exptl_absorpt_correction_type multi-scan
_exptl_absorpt_process_details sadabs
_exptl_crystal_colour colorless
_exptl_crystal_density_diffrn 1.420
_exptl_crystal_description prismatic
_exptl_crystal_F_000 1152
_exptl_crystal_size_max 0.200
_exptl_crystal_size_mid 0.160
_exptl_crystal_size_min 0.130
_refine_diff_density_max 0.526
_refine_diff_density_min -0.556
_refine_diff_density_rms 0.039
_refine_ls_abs_structure_details
; 
 Flack x determined using 1543 quotients [(I+)-(I-)]/[(I+)+(I-)] 
 (Parsons and Flack (2004), Acta Cryst. A60, s61). 
;
_refine_ls_abs_structure_Flack 0.006(4)
_refine_ls_extinction_coef 0.0069(5)
_refine_ls_extinction_expression Fc^*^=kFc[1+0.001xFc^2^\l^3^/sin(2\q)]^-1/4^
_refine_ls_extinction_method SHELXL
_refine_ls_goodness_of_fit_ref 1.015
_refine_ls_hydrogen_treatment mixed
_refine_ls_matrix_type full
_refine_ls_number_parameters 317
_refine_ls_number_reflns 4898
_refine_ls_number_restraints 0
_refine_ls_restrained_S_all 1.015
_refine_ls_R_factor_all 0.0453
_refine_ls_R_factor_gt 0.0322
_refine_ls_shift/su_max 0.001
_refine_ls_shift/su_mean 0.000
_refine_ls_structure_factor_coef Fsqd
_refine_ls_weighting_details 'w=1/[\s^2^(Fo^2^)+(0.0060P)^2^+0.7150P] where P=(Fo^2^+2Fc^2^)/3'
_refine_ls_weighting_scheme calc
_refine_ls_wR_factor_gt 0.0687
_refine_ls_wR_factor_ref 0.0737
_reflns_Friedel_coverage 0.758
_reflns_Friedel_fraction_full 0.998
_reflns_Friedel_fraction_max 0.998
_reflns_number_gt 4059
_reflns_number_total 4898
_reflns_threshold_expression 'I > 2\s(I)'
_cod_data_source_file c8ob01524d2.cif
_cod_data_source_block dm17375
_cod_depositor_comments 'Adding full bibliography for 7156326.cif.'
_cod_database_code 7156326
_shelx_space_group_comment
; 
The symmetry employed for this shelxl refinement is uniquely defined 
by the following loop, which should always be used as a source of 
symmetry information in preference to the above space-group names. 
They are only intended as comments. 
;
_shelx_estimated_absorpt_t_min 0.720
_shelx_estimated_absorpt_t_max 0.804
_shelxl_version_number 2013-4

loop_
_space_group_symop_operation_xyz
'x, y, z'
'-x+1/2, -y, z+1/2'
'-x, y+1/2, -z+1/2'
'x+1/2, -y+1/2, -z'

loop_
_atom_site_label
_atom_site_type_symbol
_atom_site_fract_x
_atom_site_fract_y
_atom_site_fract_z
_atom_site_U_iso_or_equiv
_atom_site_adp_type
_atom_site_occupancy
_atom_site_site_symmetry_order
_atom_site_calc_flag
_atom_site_refinement_flags_posn
_atom_site_refinement_flags_adp
Br1 Br 0.27687(6) 1.01436(3) 1.00886(3) 0.0790(2) Uani 1 1 d . .
S1 S 0.54654(12) 0.93510(8) 0.65604(7) 0.0654(3) Uani 1 1 d . .
S2 S 0.87277(11) 0.89872(7) 0.64373(6) 0.0526(3) Uani 1 1 d . .
N1 N 0.7475(3) 0.93603(18) 0.77032(16) 0.0444(7) Uani 1 1 d . .
N2 N 1.1380(4) 0.79884(19) 0.80453(19) 0.0446(8) Uani 1 1 d . .
N3 N 0.8828(4) 0.70447(19) 0.68778(19) 0.0520(8) Uani 1 1 d . .
O1 O 0.9449(3) 0.93235(17) 0.85438(15) 0.0554(7) Uani 1 1 d . .
O2 O 0.8020(3) 0.76123(17) 0.79827(16) 0.0609(7) Uani 1 1 d . .
O3 O 1.1788(4) 0.66631(17) 0.79458(16) 0.0652(8) Uani 1 1 d . .
O4 O 1.2608(3) 0.73761(14) 0.89560(14) 0.0522(7) Uani 1 1 d . .
C1 C 0.7132(4) 0.9243(2) 0.6950(2) 0.0454(9) Uani 1 1 d . .
C2 C 0.8973(4) 0.9216(2) 0.7917(2) 0.0437(9) Uani 1 1 d . .
C3 C 0.9958(4) 0.8924(2) 0.7264(2) 0.0431(9) Uani 1 1 d . .
C4 C 1.0419(4) 0.8032(2) 0.73857(19) 0.0396(8) Uani 1 1 d . .
C5 C 0.8938(4) 0.7542(2) 0.7476(2) 0.0443(9) Uani 1 1 d . .
C6 C 1.0090(5) 0.7114(2) 0.6404(2) 0.0492(10) Uani 1 1 d . .
C7 C 1.0395(6) 0.6697(3) 0.5747(3) 0.0672(13) Uani 1 1 d . .
H7 H 0.9712 0.6324 0.5562 0.081 Uiso 1 1 calc R U
C8 C 1.1721(7) 0.6851(3) 0.5385(3) 0.0780(15) Uani 1 1 d . .
H8 H 1.1934 0.6584 0.4938 0.094 Uiso 1 1 calc R U
C9 C 1.2757(6) 0.7387(3) 0.5654(3) 0.0768(15) Uani 1 1 d . .
H9 H 1.3657 0.7477 0.5392 0.092 Uiso 1 1 calc R U
C10 C 1.2465(5) 0.7799(3) 0.6323(3) 0.0618(11) Uani 1 1 d . .
H10 H 1.3178 0.8149 0.6522 0.074 Uiso 1 1 calc R U
C11 C 1.1094(4) 0.7673(2) 0.6680(2) 0.0456(9) Uani 1 1 d . .
C12 C 0.7537(6) 0.6533(3) 0.6749(3) 0.0830(16) Uani 1 1 d . .
H12A H 0.6922 0.6513 0.7196 0.125 Uiso 1 1 calc R U
H12B H 0.7888 0.6010 0.6627 0.125 Uiso 1 1 calc R U
H12C H 0.6944 0.6737 0.6337 0.125 Uiso 1 1 calc R U
C13 C 1.1920(4) 0.7271(2) 0.8293(2) 0.0460(9) Uani 1 1 d . .
C14 C 1.3473(5) 0.6723(2) 0.9318(2) 0.0582(11) Uani 1 1 d . .
C15 C 1.2416(6) 0.6040(3) 0.9498(3) 0.0703(13) Uani 1 1 d . .
H15A H 1.1571 0.6230 0.9789 0.105 Uiso 1 1 calc R U
H15B H 1.2958 0.5646 0.9782 0.105 Uiso 1 1 calc R U
H15C H 1.2050 0.5810 0.9037 0.105 Uiso 1 1 calc R U
C16 C 1.4772(6) 0.6489(3) 0.8806(3) 0.0843(16) Uani 1 1 d . .
H16A H 1.4374 0.6261 0.8351 0.126 Uiso 1 1 calc R U
H16B H 1.5404 0.6108 0.9058 0.126 Uiso 1 1 calc R U
H16C H 1.5363 0.6949 0.8684 0.126 Uiso 1 1 calc R U
C17 C 1.4010(8) 0.7112(3) 1.0037(3) 0.104(2) Uani 1 1 d . .
H17A H 1.4538 0.7594 0.9917 0.156 Uiso 1 1 calc R U
H17B H 1.4684 0.6760 1.0300 0.156 Uiso 1 1 calc R U
H17C H 1.3149 0.7231 1.0351 0.156 Uiso 1 1 calc R U
C18 C 1.1320(5) 0.9481(2) 0.7182(2) 0.0545(10) Uani 1 1 d . .
H18A H 1.0965 1.0014 0.7111 0.082 Uiso 1 1 calc R U
H18B H 1.1918 0.9324 0.6754 0.082 Uiso 1 1 calc R U
H18C H 1.1933 0.9456 0.7630 0.082 Uiso 1 1 calc R U
C19 C 0.6346(4) 0.9558(2) 0.8258(2) 0.0443(9) Uani 1 1 d . .
C20 C 0.6333(4) 1.0301(2) 0.8575(3) 0.0538(10) Uani 1 1 d . .
H20 H 0.7033 1.0682 0.8422 0.065 Uiso 1 1 calc R U
C21 C 0.5265(5) 1.0476(2) 0.9125(3) 0.0560(11) Uani 1 1 d . .
H21 H 0.5245 1.0975 0.9347 0.067 Uiso 1 1 calc R U
C22 C 0.4238(4) 0.9907(2) 0.9340(2) 0.0481(9) Uani 1 1 d . .
C23 C 0.4251(5) 0.9162(2) 0.9028(2) 0.0508(10) Uani 1 1 d . .
H23 H 0.3547 0.8783 0.9180 0.061 Uiso 1 1 calc R U
C24 C 0.5322(5) 0.8983(2) 0.8487(2) 0.0518(10) Uani 1 1 d . .
H24 H 0.5358 0.8479 0.8277 0.062 Uiso 1 1 calc R U
H2A H 1.123(5) 0.831(2) 0.836(2) 0.047(13) Uiso 1 1 d . .

loop_
_atom_site_aniso_label
_atom_site_aniso_U_11
_atom_site_aniso_U_22
_atom_site_aniso_U_33
_atom_site_aniso_U_23
_atom_site_aniso_U_13
_atom_site_aniso_U_12
Br1 0.0747(3) 0.0994(4) 0.0630(3) -0.0035(3) 0.0167(2) 0.0172(3)
S1 0.0439(6) 0.0832(8) 0.0690(7) 0.0092(6) -0.0180(5) -0.0023(6)
S2 0.0495(6) 0.0705(7) 0.0379(5) 0.0037(5) -0.0074(4) 0.0068(5)
N1 0.0396(18) 0.0472(18) 0.0464(18) -0.0014(14) -0.0030(14) 0.0018(14)
N2 0.0520(19) 0.0418(18) 0.0402(18) -0.0029(16) -0.0109(16) 0.0047(16)
N3 0.0473(19) 0.060(2) 0.049(2) -0.0081(16) -0.0074(16) -0.0079(17)
O1 0.0558(16) 0.0672(18) 0.0431(16) -0.0080(15) -0.0098(14) 0.0083(14)
O2 0.0572(16) 0.0669(18) 0.0586(17) -0.0023(14) 0.0172(16) -0.0111(15)
O3 0.092(2) 0.0507(17) 0.0527(16) -0.0067(14) -0.0208(17) 0.0025(16)
O4 0.0682(18) 0.0426(14) 0.0457(14) 0.0007(11) -0.0197(14) 0.0009(14)
C1 0.0445(19) 0.044(2) 0.048(2) 0.0055(16) -0.0067(19) -0.0065(18)
C2 0.042(2) 0.047(2) 0.042(2) 0.0037(18) -0.0029(18) 0.0006(17)
C3 0.0415(19) 0.049(2) 0.038(2) 0.0030(17) -0.0070(16) -0.0012(17)
C4 0.0391(19) 0.046(2) 0.0332(18) -0.0008(16) -0.0032(16) -0.0004(17)
C5 0.042(2) 0.049(2) 0.042(2) 0.0003(17) -0.0014(18) 0.0008(17)
C6 0.054(2) 0.053(2) 0.041(2) -0.0030(19) -0.0096(19) 0.0081(19)
C7 0.075(3) 0.075(3) 0.052(3) -0.013(2) -0.012(3) 0.016(3)
C8 0.102(4) 0.084(4) 0.047(3) -0.008(2) 0.008(3) 0.031(3)
C9 0.076(3) 0.088(3) 0.067(3) 0.019(3) 0.033(3) 0.031(3)
C10 0.058(3) 0.060(3) 0.068(3) 0.008(2) 0.014(2) 0.007(2)
C11 0.043(2) 0.056(2) 0.038(2) 0.0067(18) 0.0000(17) 0.0082(19)
C12 0.070(3) 0.085(3) 0.094(4) -0.018(3) -0.015(3) -0.028(3)
C13 0.047(2) 0.051(2) 0.041(2) 0.0020(18) -0.0058(17) -0.0021(19)
C14 0.070(3) 0.050(2) 0.055(2) 0.014(2) -0.019(2) -0.001(2)
C15 0.087(4) 0.058(3) 0.065(3) 0.014(2) 0.009(3) -0.008(3)
C16 0.059(3) 0.083(4) 0.111(4) 0.035(3) 0.001(3) 0.005(3)
C17 0.159(6) 0.078(3) 0.076(4) 0.018(3) -0.071(4) -0.009(4)
C18 0.048(2) 0.054(2) 0.061(3) 0.006(2) -0.003(2) -0.006(2)
C19 0.041(2) 0.042(2) 0.049(2) 0.0007(17) -0.0028(18) 0.0051(17)
C20 0.046(2) 0.042(2) 0.073(3) -0.003(2) -0.001(2) -0.0029(18)
C21 0.052(2) 0.044(2) 0.071(3) -0.013(2) -0.002(2) 0.005(2)
C22 0.043(2) 0.056(2) 0.045(2) 0.0021(19) -0.0052(17) 0.0092(19)
C23 0.048(2) 0.051(2) 0.053(2) 0.0059(19) 0.001(2) -0.0040(19)
C24 0.060(2) 0.038(2) 0.057(2) -0.0048(19) 0.000(2) 0.0003(19)

loop_
_atom_type_symbol
_atom_type_description
_atom_type_scat_dispersion_real
_atom_type_scat_dispersion_imag
_atom_type_scat_source
C C 0.0033 0.0016 'International Tables Vol C Tables 4.2.6.8 and 6.1.1.4'
H H 0.0000 0.0000 'International Tables Vol C Tables 4.2.6.8 and 6.1.1.4'
N N 0.0061 0.0033 'International Tables Vol C Tables 4.2.6.8 and 6.1.1.4'
O O 0.0106 0.0060 'International Tables Vol C Tables 4.2.6.8 and 6.1.1.4'
S S 0.1246 0.1234 'International Tables Vol C Tables 4.2.6.8 and 6.1.1.4'
Br Br -0.2901 2.4595 'International Tables Vol C Tables 4.2.6.8 and 6.1.1.4'

loop_
_geom_angle_atom_site_label_1
_geom_angle_atom_site_label_2
_geom_angle_atom_site_label_3
_geom_angle
C1 S2 C3 94.23(18)
C1 N1 C2 116.4(3)
C1 N1 C19 122.9(3)
C2 N1 C19 120.6(3)
C13 N2 C4 120.4(3)
C13 N2 H2A 116(3)
C4 N2 H2A 116(3)
C5 N3 C6 111.2(3)
C5 N3 C12 123.4(4)
C6 N3 C12 125.4(4)
C13 O4 C14 120.9(3)
N1 C1 S1 126.1(3)
N1 C1 S2 111.5(3)
S1 C1 S2 122.4(2)
O1 C2 N1 123.7(4)
O1 C2 C3 123.5(3)
N1 C2 C3 112.7(3)
C2 C3 C18 108.5(3)
C2 C3 C4 110.6(3)
C18 C3 C4 113.6(3)
C2 C3 S2 104.7(2)
C18 C3 S2 110.6(3)
C4 C3 S2 108.6(2)
N2 C4 C11 114.9(3)
N2 C4 C5 112.4(3)
C11 C4 C5 101.6(3)
N2 C4 C3 108.1(3)
C11 C4 C3 111.8(3)
C5 C4 C3 107.9(3)
O2 C5 N3 126.3(4)
O2 C5 C4 125.6(3)
N3 C5 C4 108.1(3)
C11 C6 C7 121.3(4)
C11 C6 N3 110.7(3)
C7 C6 N3 128.0(4)
C8 C7 C6 117.8(5)
C8 C7 H7 121.1
C6 C7 H7 121.1
C7 C8 C9 122.2(5)
C7 C8 H8 118.9
C9 C8 H8 118.9
C8 C9 C10 120.2(5)
C8 C9 H9 119.9
C10 C9 H9 119.9
C11 C10 C9 118.2(5)
C11 C10 H10 120.9
C9 C10 H10 120.9
C10 C11 C6 120.2(4)
C10 C11 C4 131.4(4)
C6 C11 C4 108.4(3)
N3 C12 H12A 109.5
N3 C12 H12B 109.5
H12A C12 H12B 109.5
N3 C12 H12C 109.5
H12A C12 H12C 109.5
H12B C12 H12C 109.5
O3 C13 O4 127.5(4)
O3 C13 N2 123.8(3)
O4 C13 N2 108.7(3)
O4 C14 C16 108.8(4)
O4 C14 C17 101.6(3)
C16 C14 C17 112.6(5)
O4 C14 C15 110.1(4)
C16 C14 C15 113.1(4)
C17 C14 C15 110.2(4)
C14 C15 H15A 109.5
C14 C15 H15B 109.5
H15A C15 H15B 109.5
C14 C15 H15C 109.5
H15A C15 H15C 109.5
H15B C15 H15C 109.5
C14 C16 H16A 109.5
C14 C16 H16B 109.5
H16A C16 H16B 109.5
C14 C16 H16C 109.5
H16A C16 H16C 109.5
H16B C16 H16C 109.5
C14 C17 H17A 109.5
C14 C17 H17B 109.5
H17A C17 H17B 109.5
C14 C17 H17C 109.5
H17A C17 H17C 109.5
H17B C17 H17C 109.5
C3 C18 H18A 109.5
C3 C18 H18B 109.5
H18A C18 H18B 109.5
C3 C18 H18C 109.5
H18A C18 H18C 109.5
H18B C18 H18C 109.5
C20 C19 C24 121.0(4)
C20 C19 N1 119.8(3)
C24 C19 N1 119.2(3)
C19 C20 C21 119.2(4)
C19 C20 H20 120.4
C21 C20 H20 120.4
C22 C21 C20 119.4(4)
C22 C21 H21 120.3
C20 C21 H21 120.3
C21 C22 C23 121.6(4)
C21 C22 Br1 119.7(3)
C23 C22 Br1 118.7(3)
C22 C23 C24 119.1(4)
C22 C23 H23 120.4
C24 C23 H23 120.4
C23 C24 C19 119.7(4)
C23 C24 H24 120.2
C19 C24 H24 120.2

loop_
_geom_bond_atom_site_label_1
_geom_bond_atom_site_label_2
_geom_bond_distance
Br1 C22 1.895(4)
S1 C1 1.630(4)
S2 C1 1.726(4)
S2 C3 1.825(4)
N1 C1 1.384(5)
N1 C2 1.392(5)
N1 C19 1.437(5)
N2 C13 1.373(5)
N2 C4 1.445(5)
N2 H2A 0.80(4)
N3 C5 1.356(5)
N3 C6 1.396(5)
N3 C12 1.444(5)
O1 C2 1.201(4)
O2 C5 1.214(4)
O3 C13 1.202(5)
O4 C13 1.334(4)
O4 C14 1.485(5)
C2 C3 1.528(5)
C3 C18 1.530(5)
C3 C4 1.574(5)
C4 C11 1.512(5)
C4 C5 1.551(5)
C6 C11 1.381(6)
C6 C7 1.387(6)
C7 C8 1.357(8)
C7 H7 0.9300
C8 C9 1.369(7)
C8 H8 0.9300
C9 C10 1.399(6)
C9 H9 0.9300
C10 C11 1.378(6)
C10 H10 0.9300
C12 H12A 0.9600
C12 H12B 0.9600
C12 H12C 0.9600
C14 C16 1.511(7)
C14 C17 1.511(6)
C14 C15 1.514(6)
C15 H15A 0.9600
C15 H15B 0.9600
C15 H15C 0.9600
C16 H16A 0.9600
C16 H16B 0.9600
C16 H16C 0.9600
C17 H17A 0.9600
C17 H17B 0.9600
C17 H17C 0.9600
C18 H18A 0.9600
C18 H18B 0.9600
C18 H18C 0.9600
C19 C20 1.375(5)
C19 C24 1.385(5)
C20 C21 1.386(6)
C20 H20 0.9300
C21 C22 1.373(6)
C21 H21 0.9300
C22 C23 1.374(6)
C23 C24 1.377(6)
C23 H23 0.9300
C24 H24 0.9300

loop_
_geom_torsion_atom_site_label_1
_geom_torsion_atom_site_label_2
_geom_torsion_atom_site_label_3
_geom_torsion_atom_site_label_4
_geom_torsion
C2 N1 C1 S1 178.6(3)
C19 N1 C1 S1 3.5(5)
C2 N1 C1 S2 -3.2(4)
C19 N1 C1 S2 -178.3(3)
C3 S2 C1 N1 5.7(3)
C3 S2 C1 S1 -176.1(2)
C1 N1 C2 O1 176.9(4)
C19 N1 C2 O1 -7.9(6)
C1 N1 C2 C3 -1.8(4)
C19 N1 C2 C3 173.4(3)
O1 C2 C3 C18 -55.1(5)
N1 C2 C3 C18 123.6(3)
O1 C2 C3 C4 70.1(5)
N1 C2 C3 C4 -111.2(3)
O1 C2 C3 S2 -173.2(3)
N1 C2 C3 S2 5.5(4)
C1 S2 C3 C2 -6.2(3)
C1 S2 C3 C18 -122.8(3)
C1 S2 C3 C4 111.9(3)
C13 N2 C4 C11 -56.1(5)
C13 N2 C4 C5 59.4(5)
C13 N2 C4 C3 178.4(3)
C2 C3 C4 N2 -65.1(4)
C18 C3 C4 N2 57.1(4)
S2 C3 C4 N2 -179.5(2)
C2 C3 C4 C11 167.5(3)
C18 C3 C4 C11 -70.3(4)
S2 C3 C4 C11 53.2(3)
C2 C3 C4 C5 56.7(4)
C18 C3 C4 C5 178.8(3)
S2 C3 C4 C5 -57.7(3)
C6 N3 C5 O2 -179.7(4)
C12 N3 C5 O2 2.0(7)
C6 N3 C5 C4 2.3(4)
C12 N3 C5 C4 -175.9(4)
N2 C4 C5 O2 55.4(5)
C11 C4 C5 O2 178.6(4)
C3 C4 C5 O2 -63.7(5)
N2 C4 C5 N3 -126.7(3)
C11 C4 C5 N3 -3.4(4)
C3 C4 C5 N3 114.2(3)
C5 N3 C6 C11 -0.1(5)
C12 N3 C6 C11 178.1(4)
C5 N3 C6 C7 178.9(4)
C12 N3 C6 C7 -2.9(7)
C11 C6 C7 C8 0.5(7)
N3 C6 C7 C8 -178.5(4)
C6 C7 C8 C9 1.3(7)
C7 C8 C9 C10 -0.2(8)
C8 C9 C10 C11 -2.5(7)
C9 C10 C11 C6 4.2(6)
C9 C10 C11 C4 -178.2(4)
C7 C6 C11 C10 -3.2(6)
N3 C6 C11 C10 175.9(3)
C7 C6 C11 C4 178.7(4)
N3 C6 C11 C4 -2.2(4)
N2 C4 C11 C10 -52.9(5)
C5 C4 C11 C10 -174.5(4)
C3 C4 C11 C10 70.7(5)
N2 C4 C11 C6 124.9(3)
C5 C4 C11 C6 3.4(4)
C3 C4 C11 C6 -111.5(3)
C14 O4 C13 O3 6.6(6)
C14 O4 C13 N2 -172.3(3)
C4 N2 C13 O3 8.8(6)
C4 N2 C13 O4 -172.3(3)
C13 O4 C14 C16 61.7(5)
C13 O4 C14 C17 -179.4(4)
C13 O4 C14 C15 -62.7(5)
C1 N1 C19 C20 -110.4(4)
C2 N1 C19 C20 74.7(5)
C1 N1 C19 C24 72.3(5)
C2 N1 C19 C24 -102.6(4)
C24 C19 C20 C21 -0.8(6)
N1 C19 C20 C21 -178.1(4)
C19 C20 C21 C22 -0.3(6)
C20 C21 C22 C23 0.7(6)
C20 C21 C22 Br1 -179.7(3)
C21 C22 C23 C24 0.0(6)
Br1 C22 C23 C24 -179.6(3)
C22 C23 C24 C19 -1.1(6)
C20 C19 C24 C23 1.5(6)
N1 C19 C24 C23 178.9(3)
